data_1505462
loop_
_publ_author_name
'Cheemala, Murthy N.'
'Knochel, Paul'

_publ_section_title
;
 New P,N-ferrocenyl ligands for the asymmetric Ir-catalyzed hydrogenation
 of imines.
;
_journal_issue 16
_journal_name_full 'Organic letters'
_journal_page_first 3089
_journal_page_last 3092
_journal_paper_doi 10.1021/ol071168t
_journal_volume 9
_journal_year 2007
_chemical_absolute_configuration ad
_chemical_formula_moiety 'C29 H26 Fe N O P S'
_chemical_formula_sum 'C29 H26 Fe N O P S'
_chemical_formula_weight 523.39
_chemical_name_systematic
; 
 ? 
;
_space_group_IT_number 4
_symmetry_cell_setting monoclinic
_symmetry_space_group_name_Hall 'P 2yb'
_symmetry_space_group_name_H-M 'P 1 21 1'
_atom_sites_solution_hydrogens geom
_atom_sites_solution_primary direct
_atom_sites_solution_secondary difmap
_audit_creation_method SHELXL-97
_cell_angle_alpha 90.00
_cell_angle_beta 102.60(3)
_cell_angle_gamma 90.00
_cell_formula_units_Z 2
_cell_length_a 9.0830(18)
_cell_length_b 9.1040(18)
_cell_length_c 15.642(3)
_cell_measurement_reflns_used 25
_cell_measurement_temperature 295(2)
_cell_measurement_theta_max 18
_cell_measurement_theta_min 9
_cell_volume 1262.3(5)
_computing_cell_refinement 'CAD4 Operations Manual, Nonius, 1994'
_computing_data_collection 'CAD4 Operations Manual, Nonius, 1994'
_computing_data_reduction OpenMolEN(Nonius,_1997)
_computing_publication_material 'SHELXL-97 (Sheldrick, 1997)'
_computing_structure_refinement 'SHELXL-97 (Sheldrick, 1997)'
_computing_structure_solution 'SHELXS-97 (Sheldrick, 1990)'
_diffrn_ambient_temperature 295(2)
_diffrn_measured_fraction_theta_full 0.999
_diffrn_measured_fraction_theta_max 0.999
_diffrn_measurement_device_type Nonius_MACH3
_diffrn_measurement_method \o-2\T-scan
_diffrn_radiation_monochromator graphite
_diffrn_radiation_source 'fine-focus sealed tube'
_diffrn_radiation_type MoK\a
_diffrn_radiation_wavelength 0.71073
_diffrn_reflns_av_R_equivalents 0.0274
_diffrn_reflns_av_sigmaI/netI 0.0187
_diffrn_reflns_limit_h_max 11
_diffrn_reflns_limit_h_min -11
_diffrn_reflns_limit_k_max 11
_diffrn_reflns_limit_k_min -11
_diffrn_reflns_limit_l_max 19
_diffrn_reflns_limit_l_min -19
_diffrn_reflns_number 5652
_diffrn_reflns_theta_full 26.30
_diffrn_reflns_theta_max 26.30
_diffrn_reflns_theta_min 2.60
_diffrn_standards_decay_% -3.4
_diffrn_standards_interval_time 7200
_diffrn_standards_number 3
_exptl_absorpt_coefficient_mu 0.766
_exptl_absorpt_correction_T_max 0.9962
_exptl_absorpt_correction_T_min 0.8046
_exptl_absorpt_correction_type psi-scan
_exptl_absorpt_process_details OpenMolEN(Nonius,_1997)
_exptl_crystal_colour orange
_exptl_crystal_density_diffrn 1.377
_exptl_crystal_density_method 'not measured'
_exptl_crystal_description platelet
_exptl_crystal_F_000 544
_exptl_crystal_size_max 0.57
_exptl_crystal_size_mid 0.53
_exptl_crystal_size_min 0.20
_refine_diff_density_max 0.858
_refine_diff_density_min -0.458
_refine_diff_density_rms 0.063
_refine_ls_abs_structure_details 'Flack H D (1983), Acta Cryst. A39, 876-881'
_refine_ls_abs_structure_Flack -0.001(14)
_refine_ls_extinction_method none
_refine_ls_goodness_of_fit_ref 1.099
_refine_ls_hydrogen_treatment constr
_refine_ls_matrix_type full
_refine_ls_number_parameters 308
_refine_ls_number_reflns 5121
_refine_ls_number_restraints 1
_refine_ls_restrained_S_all 1.099
_refine_ls_R_factor_all 0.0388
_refine_ls_R_factor_gt 0.0363
_refine_ls_shift/su_max 0.000
_refine_ls_shift/su_mean 0.000
_refine_ls_structure_factor_coef Fsqd
_refine_ls_weighting_details 'calc w=1/[\s^2^(Fo^2^)+(0.0674P)^2^+0.3096P] where P=(Fo^2^+2Fc^2^)/3'
_refine_ls_weighting_scheme calc
_refine_ls_wR_factor_gt 0.0975
_refine_ls_wR_factor_ref 0.0998
_reflns_number_gt 4900
_reflns_number_total 5121
_reflns_threshold_expression >2sigma(I)
_cod_data_source_file ol071168t-file005.cif
_cod_data_source_block cheem1
_cod_original_sg_symbol_H-M 'P 21'
_cod_database_code 1505462

loop_
_symmetry_equiv_pos_as_xyz
'x, y, z'
'-x, y+1/2, -z'

loop_
_atom_site_label
_atom_site_type_symbol
_atom_site_fract_x
_atom_site_fract_y
_atom_site_fract_z
_atom_site_U_iso_or_equiv
_atom_site_adp_type
_atom_site_occupancy
_atom_site_symmetry_multiplicity
_atom_site_calc_flag
_atom_site_refinement_flags
Fe1 Fe 0.42280(4) 0.33290(4) 0.16970(2) 0.03216(11) Uani 1 1 d .
S1 S 0.00661(10) 0.55305(10) 0.11311(6) 0.0512(2) Uani 1 1 d .
P1 P 0.07784(8) 0.43055(8) 0.21609(4) 0.03320(15) Uani 1 1 d .
O1 O 0.5201(3) 0.6966(2) 0.21000(16) 0.0520(6) Uani 1 1 d .
N1 N 0.4934(3) 0.7165(4) 0.3942(2) 0.0606(8) Uani 1 1 d .
C1 C 0.2762(3) 0.3892(3) 0.24519(17) 0.0312(5) Uani 1 1 d .
C2 C 0.4005(3) 0.4918(3) 0.25716(17) 0.0320(5) Uani 1 1 d .
C3 C 0.5347(3) 0.4095(3) 0.28872(19) 0.0376(6) Uani 1 1 d .
H3 H 0.6317 0.4483 0.3028 0.045 Uiso 1 1 calc R
C4 C 0.4977(4) 0.2612(4) 0.29534(19) 0.0416(7) Uani 1 1 d .
H4 H 0.5660 0.1854 0.3137 0.050 Uiso 1 1 calc R
C5 C 0.3392(3) 0.2458(3) 0.26941(18) 0.0374(6) Uani 1 1 d .
H5 H 0.2853 0.1588 0.2682 0.045 Uiso 1 1 calc R
C6 C 0.4169(5) 0.4362(4) 0.0539(2) 0.0581(9) Uani 1 1 d .
H6 H 0.3942 0.5349 0.0426 0.070 Uiso 1 1 calc R
C7 C 0.5633(5) 0.3766(5) 0.0875(2) 0.0648(12) Uani 1 1 d .
H7 H 0.6535 0.4287 0.1018 0.078 Uiso 1 1 calc R
C8 C 0.5450(5) 0.2230(5) 0.0948(2) 0.0607(10) Uani 1 1 d .
H8 H 0.6216 0.1559 0.1155 0.073 Uiso 1 1 calc R
C9 C 0.3931(5) 0.1897(4) 0.0656(2) 0.0530(8) Uani 1 1 d .
H9 H 0.3506 0.0964 0.0628 0.064 Uiso 1 1 calc R
C10 C 0.3148(4) 0.3217(5) 0.04112(18) 0.0495(7) Uani 1 1 d .
H10 H 0.2113 0.3304 0.0198 0.059 Uiso 1 1 calc R
C11 C 0.3909(3) 0.6541(3) 0.24146(18) 0.0361(6) Uani 1 1 d .
H11 H 0.3004 0.6753 0.1962 0.043 Uiso 1 1 calc R
C12 C 0.4970(6) 0.8357(5) 0.1654(3) 0.0787(12) Uani 1 1 d .
H12A H 0.5773 0.8529 0.1356 0.094 Uiso 1 1 calc R
H12B H 0.4959 0.9126 0.2072 0.094 Uiso 1 1 calc R
H12C H 0.4024 0.8343 0.1235 0.094 Uiso 1 1 calc R
C13 C 0.3819(3) 0.7387(3) 0.32379(19) 0.0384(6) Uani 1 1 d .
C14 C 0.2652(4) 0.8351(5) 0.3244(2) 0.0568(8) Uani 1 1 d .
H14 H 0.1886 0.8469 0.2746 0.068 Uiso 1 1 calc R
C15 C 0.2630(6) 0.9132(4) 0.3989(3) 0.0715(12) Uani 1 1 d .
H15 H 0.1855 0.9793 0.4003 0.086 Uiso 1 1 calc R
C16 C 0.3773(7) 0.8923(5) 0.4716(3) 0.0785(14) Uani 1 1 d .
H16 H 0.3801 0.9451 0.5228 0.094 Uiso 1 1 calc R
C17 C 0.4868(5) 0.7916(5) 0.4662(3) 0.0725(12) Uani 1 1 d .
H17 H 0.5616 0.7746 0.5162 0.087 Uiso 1 1 calc R
C18 C -0.0058(3) 0.2498(3) 0.20707(19) 0.0397(6) Uani 1 1 d .
C19 C -0.0004(4) 0.1679(5) 0.1332(3) 0.0600(9) Uani 1 1 d .
H19 H 0.0339 0.2107 0.0871 0.072 Uiso 1 1 calc R
C20 C -0.0465(5) 0.0208(5) 0.1277(3) 0.0683(11) Uani 1 1 d .
H20 H -0.0381 -0.0353 0.0793 0.082 Uiso 1 1 calc R
C21 C -0.1029(5) -0.0397(4) 0.1924(3) 0.0670(11) Uani 1 1 d .
H21 H -0.1338 -0.1373 0.1881 0.080 Uiso 1 1 calc R
C22 C -0.1152(5) 0.0408(5) 0.2639(3) 0.0677(10) Uani 1 1 d .
H22 H -0.1575 -0.0011 0.3072 0.081 Uiso 1 1 calc R
C23 C -0.0641(4) 0.1871(4) 0.2726(2) 0.0503(7) Uani 1 1 d .
H23 H -0.0697 0.2411 0.3222 0.060 Uiso 1 1 calc R
C24 C 0.0383(3) 0.5109(3) 0.3152(2) 0.0379(6) Uani 1 1 d .
C25 C 0.1386(4) 0.4964(4) 0.3956(2) 0.0533(8) Uani 1 1 d .
H25 H 0.2269 0.4427 0.3998 0.064 Uiso 1 1 calc R
C26 C 0.1068(6) 0.5620(6) 0.4696(2) 0.0726(12) Uani 1 1 d .
H26 H 0.1740 0.5532 0.5235 0.087 Uiso 1 1 calc R
C27 C -0.0270(5) 0.6415(5) 0.4624(3) 0.0713(12) Uani 1 1 d .
H27 H -0.0487 0.6862 0.5116 0.086 Uiso 1 1 calc R
C28 C -0.1255(5) 0.6538(5) 0.3839(3) 0.0634(10) Uani 1 1 d .
H28 H -0.2153 0.7050 0.3803 0.076 Uiso 1 1 calc R
C29 C -0.0945(4) 0.5917(4) 0.3097(2) 0.0479(7) Uani 1 1 d .
H29 H -0.1616 0.6032 0.2560 0.057 Uiso 1 1 calc R

loop_
_atom_site_aniso_label
_atom_site_aniso_U_11
_atom_site_aniso_U_22
_atom_site_aniso_U_33
_atom_site_aniso_U_23
_atom_site_aniso_U_13
_atom_site_aniso_U_12
Fe1 0.03970(19) 0.02656(17) 0.03189(18) -0.00031(14) 0.01145(13) 0.00362(15)
S1 0.0560(4) 0.0523(5) 0.0438(4) 0.0120(3) 0.0076(3) 0.0090(4)
P1 0.0350(3) 0.0319(3) 0.0336(3) -0.0005(3) 0.0094(2) -0.0003(3)
O1 0.0630(14) 0.0359(11) 0.0645(14) 0.0017(10) 0.0303(11) -0.0084(10)
N1 0.0543(16) 0.070(2) 0.0515(16) -0.0206(14) -0.0015(13) 0.0062(14)
C1 0.0368(12) 0.0267(11) 0.0309(12) 0.0007(9) 0.0095(10) -0.0026(9)
C2 0.0384(13) 0.0293(12) 0.0300(12) -0.0011(10) 0.0109(10) -0.0028(10)
C3 0.0368(13) 0.0400(15) 0.0348(13) -0.0005(11) 0.0048(11) -0.0010(12)
C4 0.0469(16) 0.0430(16) 0.0323(14) 0.0073(11) 0.0027(11) 0.0068(13)
C5 0.0502(16) 0.0291(13) 0.0339(13) 0.0057(10) 0.0114(11) 0.0001(12)
C6 0.101(3) 0.0419(17) 0.0415(16) 0.0039(14) 0.0365(18) 0.0081(19)
C7 0.063(2) 0.091(3) 0.0504(19) -0.0214(19) 0.0337(16) -0.0235(19)
C8 0.068(2) 0.067(2) 0.0522(19) -0.0089(17) 0.0242(17) 0.0257(19)
C9 0.079(2) 0.0408(17) 0.0389(16) -0.0091(13) 0.0133(15) 0.0058(16)
C10 0.0578(16) 0.0597(19) 0.0321(12) 0.0010(15) 0.0119(11) 0.0087(17)
C11 0.0429(14) 0.0287(13) 0.0372(13) -0.0012(10) 0.0095(11) -0.0040(10)
C12 0.107(3) 0.048(2) 0.091(3) 0.021(2) 0.043(2) -0.021(3)
C13 0.0470(14) 0.0272(12) 0.0425(14) -0.0044(11) 0.0130(11) -0.0026(11)
C14 0.075(2) 0.0444(15) 0.0512(16) 0.0028(17) 0.0146(15) 0.0170(19)
C15 0.108(3) 0.044(2) 0.070(3) -0.0033(18) 0.036(2) 0.026(2)
C16 0.142(4) 0.0461(19) 0.053(2) -0.0161(16) 0.034(3) -0.004(2)
C17 0.080(3) 0.076(3) 0.053(2) -0.0215(19) -0.0041(19) -0.002(2)
C18 0.0341(13) 0.0399(16) 0.0432(15) -0.0016(11) 0.0041(11) -0.0044(11)
C19 0.065(2) 0.057(2) 0.062(2) -0.0211(18) 0.0223(17) -0.0212(18)
C20 0.068(2) 0.054(2) 0.080(3) -0.028(2) 0.0108(19) -0.0211(18)
C21 0.064(2) 0.0344(18) 0.095(3) -0.0084(18) 0.000(2) -0.0101(15)
C22 0.081(3) 0.048(2) 0.075(3) 0.0157(19) 0.017(2) -0.013(2)
C23 0.064(2) 0.0369(16) 0.0515(17) 0.0027(13) 0.0165(15) -0.0065(14)
C24 0.0426(14) 0.0296(13) 0.0469(15) -0.0038(11) 0.0215(12) -0.0054(11)
C25 0.0584(19) 0.064(2) 0.0401(16) -0.0011(14) 0.0165(14) 0.0018(15)
C26 0.093(3) 0.089(3) 0.0396(18) -0.0088(19) 0.0227(18) -0.008(3)
C27 0.093(3) 0.068(3) 0.066(2) -0.020(2) 0.047(2) -0.009(2)
C28 0.065(2) 0.0484(19) 0.089(3) -0.0138(18) 0.042(2) -0.0008(16)
C29 0.0442(15) 0.0401(16) 0.064(2) -0.0093(14) 0.0207(14) -0.0064(12)

loop_
_atom_type_symbol
_atom_type_description
_atom_type_scat_dispersion_real
_atom_type_scat_dispersion_imag
_atom_type_scat_source
C C 0.0033 0.0016 'International Tables Vol C Tables 4.2.6.8 and 6.1.1.4'
H H 0.0000 0.0000 'International Tables Vol C Tables 4.2.6.8 and 6.1.1.4'
N N 0.0061 0.0033 'International Tables Vol C Tables 4.2.6.8 and 6.1.1.4'
O O 0.0106 0.0060 'International Tables Vol C Tables 4.2.6.8 and 6.1.1.4'
P P 0.1023 0.0942 'International Tables Vol C Tables 4.2.6.8 and 6.1.1.4'
S S 0.1246 0.1234 'International Tables Vol C Tables 4.2.6.8 and 6.1.1.4'
Fe Fe 0.3463 0.8444 'International Tables Vol C Tables 4.2.6.8 and 6.1.1.4'

loop_
_geom_angle_atom_site_label_1
_geom_angle_atom_site_label_2
_geom_angle_atom_site_label_3
_geom_angle
C1 Fe1 C2 41.73(10)
C1 Fe1 C6 120.61(14)
C2 Fe1 C6 106.48(13)
C1 Fe1 C5 41.54(11)
C2 Fe1 C5 69.71(11)
C6 Fe1 C5 157.04(15)
C1 Fe1 C10 110.57(12)
C2 Fe1 C10 127.08(14)
C6 Fe1 C10 39.65(17)
C5 Fe1 C10 123.79(13)
C1 Fe1 C7 153.95(16)
C2 Fe1 C7 116.98(14)
C6 Fe1 C7 41.02(19)
C5 Fe1 C7 161.35(16)
C10 Fe1 C7 67.67(15)
C1 Fe1 C3 69.02(11)
C2 Fe1 C3 40.94(11)
C6 Fe1 C3 124.51(15)
C5 Fe1 C3 68.23(12)
C10 Fe1 C3 162.59(14)
C7 Fe1 C3 104.66(14)
C1 Fe1 C4 69.14(12)
C2 Fe1 C4 68.95(12)
C6 Fe1 C4 160.88(16)
C5 Fe1 C4 40.59(13)
C10 Fe1 C4 157.10(15)
C7 Fe1 C4 123.12(16)
C3 Fe1 C4 40.16(12)
C1 Fe1 C8 164.84(15)
C2 Fe1 C8 151.82(15)
C6 Fe1 C8 68.11(16)
C5 Fe1 C8 126.03(16)
C10 Fe1 C8 67.30(15)
C7 Fe1 C8 40.6(2)
C3 Fe1 C8 117.80(15)
C4 Fe1 C8 106.66(15)
C1 Fe1 C9 129.14(14)
C2 Fe1 C9 165.76(13)
C6 Fe1 C9 67.31(16)
C5 Fe1 C9 110.66(14)
C10 Fe1 C9 40.15(16)
C7 Fe1 C9 67.46(16)
C3 Fe1 C9 153.19(14)
C4 Fe1 C9 121.18(13)
C8 Fe1 C9 39.60(17)
C1 P1 C18 102.12(13)
C1 P1 C24 103.97(14)
C18 P1 C24 105.98(13)
C1 P1 S1 117.54(9)
C18 P1 S1 113.50(10)
C24 P1 S1 112.47(11)
C11 O1 C12 111.3(3)
C17 N1 C13 117.0(3)
C5 C1 C2 107.3(2)
C5 C1 P1 125.0(2)
C2 C1 P1 127.4(2)
C5 C1 Fe1 69.58(16)
C2 C1 Fe1 69.23(15)
P1 C1 Fe1 130.82(14)
C3 C2 C1 106.9(2)
C3 C2 C11 126.2(3)
C1 C2 C11 126.9(3)
C3 C2 Fe1 69.84(16)
C1 C2 Fe1 69.04(15)
C11 C2 Fe1 127.10(19)
C4 C3 C2 109.4(3)
C4 C3 Fe1 70.00(19)
C2 C3 Fe1 69.22(15)
C4 C3 H3 125.3
C2 C3 H3 125.3
Fe1 C3 H3 127.1
C3 C4 C5 108.6(3)
C3 C4 Fe1 69.84(18)
C5 C4 Fe1 69.57(17)
C3 C4 H4 125.7
C5 C4 H4 125.7
Fe1 C4 H4 126.5
C4 C5 C1 107.9(2)
C4 C5 Fe1 69.85(17)
C1 C5 Fe1 68.89(15)
C4 C5 H5 126.1
C1 C5 H5 126.1
Fe1 C5 H5 126.8
C10 C6 C7 108.0(3)
C10 C6 Fe1 70.46(19)
C7 C6 Fe1 69.8(2)
C10 C6 H6 126.0
C7 C6 H6 126.0
Fe1 C6 H6 125.3
C8 C7 C6 106.8(4)
C8 C7 Fe1 69.8(2)
C6 C7 Fe1 69.2(2)
C8 C7 H7 126.6
C6 C7 H7 126.6
Fe1 C7 H7 125.9
C9 C8 C7 108.4(4)
C9 C8 Fe1 70.8(2)
C7 C8 Fe1 69.6(2)
C9 C8 H8 125.8
C7 C8 H8 125.8
Fe1 C8 H8 125.5
C8 C9 C10 108.0(4)
C8 C9 Fe1 69.6(2)
C10 C9 Fe1 69.22(19)
C8 C9 H9 126.0
C10 C9 H9 126.0
Fe1 C9 H9 126.7
C6 C10 C9 108.8(3)
C6 C10 Fe1 69.9(2)
C9 C10 Fe1 70.63(18)
C6 C10 H10 125.6
C9 C10 H10 125.6
Fe1 C10 H10 125.5
O1 C11 C2 107.6(2)
O1 C11 C13 110.9(2)
C2 C11 C13 111.9(2)
O1 C11 H11 108.8
C2 C11 H11 108.8
C13 C11 H11 108.8
O1 C12 H12A 109.5
O1 C12 H12B 109.5
H12A C12 H12B 109.5
O1 C12 H12C 109.5
H12A C12 H12C 109.5
H12B C12 H12C 109.5
N1 C13 C14 122.4(3)
N1 C13 C11 116.8(3)
C14 C13 C11 120.8(3)
C15 C14 C13 119.4(3)
C15 C14 H14 120.3
C13 C14 H14 120.3
C14 C15 C16 118.9(4)
C14 C15 H15 120.6
C16 C15 H15 120.6
C17 C16 C15 118.0(4)
C17 C16 H16 121.0
C15 C16 H16 121.0
N1 C17 C16 124.3(4)
N1 C17 H17 117.8
C16 C17 H17 117.8
C23 C18 C19 119.2(3)
C23 C18 P1 122.9(2)
C19 C18 P1 117.7(3)
C18 C19 C20 120.1(4)
C18 C19 H19 120.0
C20 C19 H19 120.0
C21 C20 C19 120.2(4)
C21 C20 H20 119.9
C19 C20 H20 119.9
C20 C21 C22 120.6(3)
C20 C21 H21 119.7
C22 C21 H21 119.7
C21 C22 C23 120.2(4)
C21 C22 H22 119.9
C23 C22 H22 119.9
C18 C23 C22 119.6(4)
C18 C23 H23 120.2
C22 C23 H23 120.2
C25 C24 C29 119.5(3)
C25 C24 P1 121.4(2)
C29 C24 P1 119.1(3)
C26 C25 C24 120.0(4)
C26 C25 H25 120.0
C24 C25 H25 120.0
C25 C26 C27 119.4(4)
C25 C26 H26 120.3
C27 C26 H26 120.3
C28 C27 C26 120.4(3)
C28 C27 H27 119.8
C26 C27 H27 119.8
C27 C28 C29 120.9(4)
C27 C28 H28 119.5
C29 C28 H28 119.5
C28 C29 C24 119.8(4)
C28 C29 H29 120.1
C24 C29 H29 120.1

loop_
_geom_bond_atom_site_label_1
_geom_bond_atom_site_label_2
_geom_bond_distance
Fe1 C1 2.029(3)
Fe1 C2 2.031(3)
Fe1 C6 2.032(4)
Fe1 C5 2.038(3)
Fe1 C10 2.039(3)
Fe1 C7 2.039(4)
Fe1 C3 2.040(3)
Fe1 C4 2.042(3)
Fe1 C8 2.043(3)
Fe1 C9 2.057(3)
S1 P1 1.9499(11)
P1 C1 1.799(3)
P1 C18 1.805(3)
P1 C24 1.820(3)
O1 C11 1.421(4)
O1 C12 1.439(5)
N1 C17 1.330(5)
N1 C13 1.339(4)
C1 C5 1.442(4)
C1 C2 1.446(4)
C2 C3 1.424(4)
C2 C11 1.497(4)
C3 C4 1.401(4)
C3 H3 0.9300
C4 C5 1.415(4)
C4 H4 0.9300
C5 H5 0.9300
C6 C10 1.381(6)
C6 C7 1.426(6)
C6 H6 0.9300
C7 C8 1.416(7)
C7 H7 0.9300
C8 C9 1.389(6)
C8 H8 0.9300
C9 C10 1.406(6)
C9 H9 0.9300
C10 H10 0.9300
C11 C13 1.518(4)
C11 H11 0.9800
C12 H12A 0.9600
C12 H12B 0.9600
C12 H12C 0.9600
C13 C14 1.378(5)
C14 C15 1.370(5)
C14 H14 0.9300
C15 C16 1.376(7)
C15 H15 0.9300
C16 C17 1.369(7)
C16 H16 0.9300
C17 H17 0.9300
C18 C23 1.375(4)
C18 C19 1.385(5)
C19 C20 1.400(5)
C19 H19 0.9300
C20 C21 1.348(7)
C20 H20 0.9300
C21 C22 1.363(7)
C21 H21 0.9300
C22 C23 1.408(5)
C22 H22 0.9300
C23 H23 0.9300
C24 C25 1.388(5)
C24 C29 1.399(5)
C25 C26 1.388(5)
C25 H25 0.9300
C26 C27 1.398(7)
C26 H26 0.9300
C27 C28 1.357(7)
C27 H27 0.9300
C28 C29 1.374(5)
C28 H28 0.9300
C29 H29 0.9300

loop_
_geom_torsion_atom_site_label_1
_geom_torsion_atom_site_label_2
_geom_torsion_atom_site_label_3
_geom_torsion_atom_site_label_4
_geom_torsion
C18 P1 C1 C5 -9.8(3)
C24 P1 C1 C5 100.3(2)
S1 P1 C1 C5 -134.7(2)
C18 P1 C1 C2 176.7(2)
C24 P1 C1 C2 -73.2(3)
S1 P1 C1 C2 51.9(3)
C18 P1 C1 Fe1 82.7(2)
C24 P1 C1 Fe1 -167.23(17)
S1 P1 C1 Fe1 -42.2(2)
C2 Fe1 C1 C5 -118.7(2)
C6 Fe1 C1 C5 161.00(19)
C10 Fe1 C1 C5 118.2(2)
C7 Fe1 C1 C5 -160.8(3)
C3 Fe1 C1 C5 -80.44(17)
C4 Fe1 C1 C5 -37.31(17)
C8 Fe1 C1 C5 39.2(6)
C9 Fe1 C1 C5 76.5(2)
C6 Fe1 C1 C2 -80.3(2)
C5 Fe1 C1 C2 118.7(2)
C10 Fe1 C1 C2 -123.14(19)
C7 Fe1 C1 C2 -42.1(3)
C3 Fe1 C1 C2 38.24(16)
C4 Fe1 C1 C2 81.37(17)
C8 Fe1 C1 C2 157.9(5)
C9 Fe1 C1 C2 -164.79(17)
C2 Fe1 C1 P1 122.1(3)
C6 Fe1 C1 P1 41.8(3)
C5 Fe1 C1 P1 -119.2(2)
C10 Fe1 C1 P1 -1.0(2)
C7 Fe1 C1 P1 80.0(4)
C3 Fe1 C1 P1 160.3(2)
C4 Fe1 C1 P1 -156.5(2)
C8 Fe1 C1 P1 -80.0(6)
C9 Fe1 C1 P1 -42.7(3)
C5 C1 C2 C3 -0.5(3)
P1 C1 C2 C3 173.9(2)
Fe1 C1 C2 C3 -59.89(19)
C5 C1 C2 C11 -179.2(3)
P1 C1 C2 C11 -4.8(4)
Fe1 C1 C2 C11 121.3(3)
C5 C1 C2 Fe1 59.42(18)
P1 C1 C2 Fe1 -126.2(2)
C1 Fe1 C2 C3 118.1(2)
C6 Fe1 C2 C3 -124.1(2)
C5 Fe1 C2 C3 79.79(18)
C10 Fe1 C2 C3 -162.57(18)
C7 Fe1 C2 C3 -81.2(2)
C4 Fe1 C2 C3 36.28(17)
C8 Fe1 C2 C3 -49.8(3)
C9 Fe1 C2 C3 173.9(5)
C6 Fe1 C2 C1 117.78(19)
C5 Fe1 C2 C1 -38.33(15)
C10 Fe1 C2 C1 79.3(2)
C7 Fe1 C2 C1 160.70(19)
C3 Fe1 C2 C1 -118.1(2)
C4 Fe1 C2 C1 -81.84(17)
C8 Fe1 C2 C1 -168.0(3)
C9 Fe1 C2 C1 55.8(6)
C1 Fe1 C2 C11 -121.1(3)
C6 Fe1 C2 C11 -3.3(3)
C5 Fe1 C2 C11 -159.4(3)
C10 Fe1 C2 C11 -41.8(3)
C7 Fe1 C2 C11 39.6(3)
C3 Fe1 C2 C11 120.8(3)
C4 Fe1 C2 C11 157.0(3)
C8 Fe1 C2 C11 70.9(4)
C9 Fe1 C2 C11 -65.3(6)
C1 C2 C3 C4 0.8(3)
C11 C2 C3 C4 179.6(3)
Fe1 C2 C3 C4 -58.6(2)
C1 C2 C3 Fe1 59.38(18)
C11 C2 C3 Fe1 -121.8(3)
C1 Fe1 C3 C4 82.13(19)
C2 Fe1 C3 C4 121.1(3)
C6 Fe1 C3 C4 -164.4(2)
C5 Fe1 C3 C4 37.37(19)
C10 Fe1 C3 C4 174.1(4)
C7 Fe1 C3 C4 -124.5(2)
C8 Fe1 C3 C4 -83.0(2)
C9 Fe1 C3 C4 -55.6(4)
C1 Fe1 C3 C2 -38.96(15)
C6 Fe1 C3 C2 74.5(2)
C5 Fe1 C3 C2 -83.72(18)
C10 Fe1 C3 C2 53.0(5)
C7 Fe1 C3 C2 114.5(2)
C4 Fe1 C3 C2 -121.1(3)
C8 Fe1 C3 C2 155.92(19)
C9 Fe1 C3 C2 -176.7(3)
C2 C3 C4 C5 -0.8(4)
Fe1 C3 C4 C5 -58.9(2)
C2 C3 C4 Fe1 58.1(2)
C1 Fe1 C4 C3 -81.80(19)
C2 Fe1 C4 C3 -36.96(17)
C6 Fe1 C4 C3 42.5(5)
C5 Fe1 C4 C3 -120.0(3)
C10 Fe1 C4 C3 -175.5(3)
C7 Fe1 C4 C3 72.3(2)
C8 Fe1 C4 C3 113.6(2)
C9 Fe1 C4 C3 154.2(2)
C1 Fe1 C4 C5 38.15(17)
C2 Fe1 C4 C5 83.00(19)
C6 Fe1 C4 C5 162.5(4)
C10 Fe1 C4 C5 -55.5(4)
C7 Fe1 C4 C5 -167.8(2)
C3 Fe1 C4 C5 120.0(3)
C8 Fe1 C4 C5 -126.5(2)
C9 Fe1 C4 C5 -85.8(2)
C3 C4 C5 C1 0.5(4)
Fe1 C4 C5 C1 -58.57(19)
C3 C4 C5 Fe1 59.1(2)
C2 C1 C5 C4 0.0(3)
P1 C1 C5 C4 -174.6(2)
Fe1 C1 C5 C4 59.2(2)
C2 C1 C5 Fe1 -59.20(18)
P1 C1 C5 Fe1 126.2(2)
C1 Fe1 C5 C4 -119.5(2)
C2 Fe1 C5 C4 -80.97(19)
C6 Fe1 C5 C4 -165.4(3)
C10 Fe1 C5 C4 157.3(2)
C7 Fe1 C5 C4 33.7(5)
C3 Fe1 C5 C4 -36.99(17)
C8 Fe1 C5 C4 72.3(2)
C9 Fe1 C5 C4 114.2(2)
C2 Fe1 C5 C1 38.51(15)
C6 Fe1 C5 C1 -45.9(4)
C10 Fe1 C5 C1 -83.2(2)
C7 Fe1 C5 C1 153.2(4)
C3 Fe1 C5 C1 82.49(17)
C4 Fe1 C5 C1 119.5(2)
C8 Fe1 C5 C1 -168.21(19)
C9 Fe1 C5 C1 -126.28(18)
C1 Fe1 C6 C10 -85.8(2)
C2 Fe1 C6 C10 -128.9(2)
C5 Fe1 C6 C10 -52.2(4)
C7 Fe1 C6 C10 118.7(3)
C3 Fe1 C6 C10 -170.11(19)
C4 Fe1 C6 C10 157.9(4)
C8 Fe1 C6 C10 80.4(2)
C9 Fe1 C6 C10 37.4(2)
C1 Fe1 C6 C7 155.6(2)
C2 Fe1 C6 C7 112.4(2)
C5 Fe1 C6 C7 -170.8(3)
C10 Fe1 C6 C7 -118.7(3)
C3 Fe1 C6 C7 71.2(3)
C4 Fe1 C6 C7 39.2(5)
C8 Fe1 C6 C7 -38.3(3)
C9 Fe1 C6 C7 -81.2(2)
C10 C6 C7 C8 -0.3(4)
Fe1 C6 C7 C8 60.0(3)
C10 C6 C7 Fe1 -60.4(2)
C1 Fe1 C7 C8 -172.1(2)
C2 Fe1 C7 C8 157.8(2)
C6 Fe1 C7 C8 -117.9(3)
C5 Fe1 C7 C8 50.9(6)
C10 Fe1 C7 C8 -80.7(3)
C3 Fe1 C7 C8 115.8(3)
C4 Fe1 C7 C8 76.4(3)
C9 Fe1 C7 C8 -37.1(2)
C1 Fe1 C7 C6 -54.2(4)
C2 Fe1 C7 C6 -84.2(2)
C5 Fe1 C7 C6 168.8(4)
C10 Fe1 C7 C6 37.2(2)
C3 Fe1 C7 C6 -126.3(2)
C4 Fe1 C7 C6 -165.7(2)
C8 Fe1 C7 C6 117.9(3)
C9 Fe1 C7 C6 80.8(2)
C6 C7 C8 C9 0.7(4)
Fe1 C7 C8 C9 60.4(3)
C6 C7 C8 Fe1 -59.6(2)
C1 Fe1 C8 C9 47.6(6)
C2 Fe1 C8 C9 -164.5(2)
C6 Fe1 C8 C9 -80.4(3)
C5 Fe1 C8 C9 78.8(3)
C10 Fe1 C8 C9 -37.4(2)
C7 Fe1 C8 C9 -119.1(4)
C3 Fe1 C8 C9 161.0(2)
C4 Fe1 C8 C9 119.1(2)
C1 Fe1 C8 C7 166.7(4)
C2 Fe1 C8 C7 -45.4(4)
C6 Fe1 C8 C7 38.7(3)
C5 Fe1 C8 C7 -162.1(2)
C10 Fe1 C8 C7 81.7(3)
C3 Fe1 C8 C7 -79.9(3)
C4 Fe1 C8 C7 -121.8(3)
C9 Fe1 C8 C7 119.1(4)
C7 C8 C9 C10 -0.9(4)
Fe1 C8 C9 C10 58.8(2)
C7 C8 C9 Fe1 -59.6(3)
C1 Fe1 C9 C8 -165.6(2)
C2 Fe1 C9 C8 149.2(5)
C6 Fe1 C9 C8 82.6(3)
C5 Fe1 C9 C8 -122.0(3)
C10 Fe1 C9 C8 119.6(3)
C7 Fe1 C9 C8 38.0(3)
C3 Fe1 C9 C8 -39.7(4)
C4 Fe1 C9 C8 -78.1(3)
C1 Fe1 C9 C10 74.8(3)
C2 Fe1 C9 C10 29.6(7)
C6 Fe1 C9 C10 -37.0(2)
C5 Fe1 C9 C10 118.4(2)
C7 Fe1 C9 C10 -81.6(3)
C3 Fe1 C9 C10 -159.3(3)
C4 Fe1 C9 C10 162.3(2)
C8 Fe1 C9 C10 -119.6(3)
C7 C6 C10 C9 -0.2(4)
Fe1 C6 C10 C9 -60.1(2)
C7 C6 C10 Fe1 59.9(2)
C8 C9 C10 C6 0.7(4)
Fe1 C9 C10 C6 59.7(2)
C8 C9 C10 Fe1 -59.0(2)
C1 Fe1 C10 C6 113.5(2)
C2 Fe1 C10 C6 69.2(3)
C5 Fe1 C10 C6 158.2(2)
C7 Fe1 C10 C6 -38.5(2)
C3 Fe1 C10 C6 28.2(5)
C4 Fe1 C10 C6 -161.6(3)
C8 Fe1 C10 C6 -82.6(3)
C9 Fe1 C10 C6 -119.5(3)
C1 Fe1 C10 C9 -126.9(2)
C2 Fe1 C10 C9 -171.2(2)
C6 Fe1 C10 C9 119.5(3)
C5 Fe1 C10 C9 -82.2(2)
C7 Fe1 C10 C9 81.0(3)
C3 Fe1 C10 C9 147.8(4)
C4 Fe1 C10 C9 -42.0(4)
C8 Fe1 C10 C9 36.9(2)
C12 O1 C11 C2 160.1(3)
C12 O1 C11 C13 -77.2(4)
C3 C2 C11 O1 35.8(4)
C1 C2 C11 O1 -145.7(3)
Fe1 C2 C11 O1 -55.3(3)
C3 C2 C11 C13 -86.4(3)
C1 C2 C11 C13 92.2(3)
Fe1 C2 C11 C13 -177.42(19)
C17 N1 C13 C14 0.4(6)
C17 N1 C13 C11 179.3(3)
O1 C11 C13 N1 -63.8(4)
C2 C11 C13 N1 56.4(4)
O1 C11 C13 C14 115.1(3)
C2 C11 C13 C14 -124.7(3)
N1 C13 C14 C15 0.9(6)
C11 C13 C14 C15 -177.9(4)
C13 C14 C15 C16 -0.5(7)
C14 C15 C16 C17 -1.2(7)
C13 N1 C17 C16 -2.3(7)
C15 C16 C17 N1 2.7(8)
C1 P1 C18 C23 99.6(3)
C24 P1 C18 C23 -8.9(3)
S1 P1 C18 C23 -132.8(3)
C1 P1 C18 C19 -75.6(3)
C24 P1 C18 C19 175.8(3)
S1 P1 C18 C19 51.9(3)
C23 C18 C19 C20 -3.3(6)
P1 C18 C19 C20 172.1(3)
C18 C19 C20 C21 3.1(7)
C19 C20 C21 C22 -0.3(7)
C20 C21 C22 C23 -2.2(7)
C19 C18 C23 C22 0.8(5)
P1 C18 C23 C22 -174.4(3)
C21 C22 C23 C18 1.9(6)
C1 P1 C24 C25 -15.7(3)
C18 P1 C24 C25 91.5(3)
S1 P1 C24 C25 -143.9(2)
C1 P1 C24 C29 162.9(2)
C18 P1 C24 C29 -89.8(3)
S1 P1 C24 C29 34.7(3)
C29 C24 C25 C26 -0.2(5)
P1 C24 C25 C26 178.4(3)
C24 C25 C26 C27 0.5(6)
C25 C26 C27 C28 0.4(7)
C26 C27 C28 C29 -1.6(7)
C27 C28 C29 C24 1.8(6)
C25 C24 C29 C28 -1.0(5)
P1 C24 C29 C28 -179.6(3)
